data_7053847
loop_
_publ_author_name
'Javed, Iqbal'
'Khurshid, Ayub'
'Arshad, Muhammad Nadeem'
'Wang, Yue'

_publ_section_title
;
 Photophysical and electrochemical properties and temperature dependent
 geometrical isomerism in alkyl quinacridonediimines
;
_journal_issue 2
_journal_name_full 'New Journal of Chemistry'
_journal_page_first 752
_journal_paper_doi 10.1039/c3nj00477e
_journal_volume 38
_journal_year 2014
_chemical_formula_moiety 'C44 H44 F2 N4'
_chemical_formula_sum 'C44 H44 F2 N4'
_chemical_formula_weight 666.83
_chemical_name_common
;
<i>N</i>,<i>N</i>-Bis(4-fluorophenyl)-<i>N</i>,<i>N</i>'-di(n-butyl)-1,3,8,10-
tetramethylquinacridonediimine
;
_chemical_name_systematic
;
<i>N</i>,<i>N</i>-Bis(4-fluorophenyl)-<i>N</i>,<i>N</i>'-di(n-butyl)-1,3,8,10-
tetramethylquinacridonediimine
;
_space_group_IT_number 2
_symmetry_cell_setting triclinic
_symmetry_space_group_name_Hall '-P 1'
_symmetry_space_group_name_H-M 'P -1'
_atom_sites_solution_hydrogens geom
_atom_sites_solution_primary direct
_atom_sites_solution_secondary difmap
_audit_creation_method SHELXL-97
_cell_angle_alpha 71.67(3)
_cell_angle_beta 72.14(2)
_cell_angle_gamma 62.81(3)
_cell_formula_units_Z 1
_cell_length_a 8.778(5)
_cell_length_b 9.171(6)
_cell_length_c 13.365(8)
_cell_measurement_temperature 153(2)
_cell_volume 891.4(10)
_computing_cell_refinement 'Bruker XSCANS'
_computing_data_collection 'Bruker XSCANS'
_computing_data_reduction 'Bruker SHELXTL'
_computing_molecular_graphics 'ORTEP-3 for Windows (Farrugia, 1997) and PLATON (Spek, 2009)'
_computing_publication_material
;
WinGX (Farrugia, 1999) and PLATON (Spek, 2009)
;
_computing_structure_refinement 'SHELXL-97 (Sheldrick, 2008)'
_computing_structure_solution 'SHELXS-97 (Sheldrick, 2008)'
_diffrn_ambient_temperature 153(2)
_diffrn_measured_fraction_theta_full 0.990
_diffrn_measured_fraction_theta_max 0.990
_diffrn_measurement_device_type 'Bruker P4 CCD'
_diffrn_measurement_method '\w scans'
_diffrn_radiation_monochromator graphite
_diffrn_radiation_source 'sealed tube'
_diffrn_radiation_type MoK\a
_diffrn_radiation_wavelength 0.71073
_diffrn_reflns_av_R_equivalents 0.0270
_diffrn_reflns_av_sigmaI/netI 0.0394
_diffrn_reflns_limit_h_max 11
_diffrn_reflns_limit_h_min -9
_diffrn_reflns_limit_k_max 11
_diffrn_reflns_limit_k_min -11
_diffrn_reflns_limit_l_max 17
_diffrn_reflns_limit_l_min -16
_diffrn_reflns_number 8855
_diffrn_reflns_theta_full 27.48
_diffrn_reflns_theta_max 27.48
_diffrn_reflns_theta_min 3.27
_diffrn_standards_number 0
_exptl_absorpt_coefficient_mu 0.080
_exptl_absorpt_correction_type none
_exptl_crystal_colour 'pale red'
_exptl_crystal_density_diffrn 1.242
_exptl_crystal_density_method 'not measured'
_exptl_crystal_description needle
_exptl_crystal_F_000 354
_exptl_crystal_size_max 0.12
_exptl_crystal_size_mid 0.11
_exptl_crystal_size_min 0.10
_refine_diff_density_max 0.329
_refine_diff_density_min -0.292
_refine_diff_density_rms 0.050
_refine_ls_extinction_method none
_refine_ls_goodness_of_fit_ref 1.060
_refine_ls_hydrogen_treatment mixed
_refine_ls_matrix_type full
_refine_ls_number_parameters 237
_refine_ls_number_reflns 4050
_refine_ls_number_restraints 0
_refine_ls_restrained_S_all 1.060
_refine_ls_R_factor_all 0.0793
_refine_ls_R_factor_gt 0.0549
_refine_ls_shift/su_max 0.034
_refine_ls_shift/su_mean 0.001
_refine_ls_structure_factor_coef Fsqd
_refine_ls_weighting_details 'calc w=1/[\s^2^(Fo^2^)+(0.0832P)^2^+0.1195P] where P=(Fo^2^+2Fc^2^)/3'
_refine_ls_weighting_scheme calc
_refine_ls_wR_factor_gt 0.1479
_refine_ls_wR_factor_ref 0.1605
_reflns_number_gt 2788
_reflns_number_total 4050
_reflns_threshold_expression I>2\s(I)
_cod_data_source_file c3nj00477e.txt
_cod_data_source_block I
_cod_depositor_comments
;
The following automatic conversions were performed:

'_symmetry_cell_setting' value 'Triclinic' changed to 'triclinic'
according to
/usr/data/users/saulius/automatic-downloads/current/RSC/lib/dictionaries/cif_core.dic
dictionary named 'cif_core.dic' version 2.4.2 from 2011-04-26.

Automatic conversion script
Id: cif_fix_values 2281 2013-09-26 08:29:07Z andrius 
;
_cod_original_cell_volume 891.3(10)
_cod_database_code 7053847

loop_
_symmetry_equiv_pos_as_xyz
'x, y, z'
'-x, -y, -z'

loop_
_atom_site_label
_atom_site_type_symbol
_atom_site_fract_x
_atom_site_fract_y
_atom_site_fract_z
_atom_site_U_iso_or_equiv
_atom_site_adp_type
_atom_site_occupancy
_atom_site_symmetry_multiplicity
_atom_site_calc_flag
_atom_site_refinement_flags
C1 C -0.0896(3) 0.8722(3) 0.46915(16) 0.0579(6) Uani 1 1 d .
C2 C 0.0107(3) 0.7079(3) 0.46836(16) 0.0631(6) Uani 1 1 d .
H2 H -0.0026 0.6240 0.5296 0.076 Uiso 1 1 calc R
C3 C 0.1325(3) 0.6647(3) 0.37695(15) 0.0552(5) Uani 1 1 d .
H3 H 0.2037 0.5499 0.3758 0.066 Uiso 1 1 calc R
C4 C 0.1528(2) 0.7857(2) 0.28689(13) 0.0391(4) Uani 1 1 d .
C5 C 0.0481(3) 0.9523(3) 0.29087(16) 0.0474(5) Uani 1 1 d .
H5 H 0.0599 1.0373 0.2301 0.057 Uiso 1 1 calc R
C6 C -0.0737(3) 0.9963(3) 0.38261(17) 0.0585(6) Uani 1 1 d .
H6 H -0.1449 1.1106 0.3853 0.070 Uiso 1 1 calc R
C7 C 0.2937(2) 0.7819(2) 0.10229(13) 0.0317(4) Uani 1 1 d .
C8 C 0.4618(2) 0.7322(2) 0.02664(13) 0.0317(4) Uani 1 1 d .
C9 C 0.6063(2) 0.5793(2) 0.04943(13) 0.0348(4) Uani 1 1 d .
C10 C 0.5971(2) 0.4468(2) 0.14897(15) 0.0432(4) Uani 1 1 d .
H10A H 0.6946 0.3399 0.1384 0.065 Uiso 1 1 calc R
H10B H 0.4865 0.4348 0.1633 0.065 Uiso 1 1 calc R
H10C H 0.6040 0.4794 0.2101 0.065 Uiso 1 1 calc R
C11 C 0.7609(2) 0.5477(2) -0.02478(14) 0.0392(4) Uani 1 1 d .
H11 H 0.8571 0.4442 -0.0105 0.047 Uiso 1 1 calc R
C12 C 0.7808(2) 0.6623(2) -0.11998(14) 0.0395(4) Uani 1 1 d .
C13 C 0.9493(3) 0.6169(3) -0.2007(2) 0.0561(5) Uani 1 1 d .
C14 C 0.6411(2) 0.8119(2) -0.14153(14) 0.0379(4) Uani 1 1 d .
H14 H 0.6546 0.8921 -0.2051 0.045 Uiso 1 1 calc R
C15 C 0.4792(2) 0.8469(2) -0.07065(13) 0.0325(4) Uani 1 1 d .
C16 C 0.16756(19) 1.0001(2) -0.04840(12) 0.0305(3) Uani 1 1 d .
C17 C 0.0226(2) 1.1115(2) -0.09509(13) 0.0316(4) Uani 1 1 d .
H17 H 0.0370 1.1899 -0.1596 0.038 Uiso 1 1 calc R
C18 C 0.1420(2) 0.8896(2) 0.04952(13) 0.0307(3) Uani 1 1 d .
C19 C 0.3596(2) 1.1335(2) -0.17991(14) 0.0376(4) Uani 1 1 d .
H19A H 0.4691 1.1368 -0.1767 0.045 Uiso 1 1 calc R
H19B H 0.2627 1.2385 -0.1619 0.045 Uiso 1 1 calc R
C20 C 0.3679(3) 1.1319(3) -0.29524(15) 0.0492(5) Uani 1 1 d .
H20A H 0.2526 1.1477 -0.3032 0.059 Uiso 1 1 calc R
H20B H 0.4544 1.0222 -0.3122 0.059 Uiso 1 1 calc R
C21 C 0.4197(4) 1.2714(4) -0.3732(2) 0.0898(9) Uani 1 1 d .
H21A H 0.3283 1.3805 -0.3581 0.108 Uiso 1 1 calc R
H21B H 0.5296 1.2600 -0.3595 0.108 Uiso 1 1 calc R
C22 C 0.4444(4) 1.2733(5) -0.4877(2) 0.1148(13) Uani 1 1 d .
H22A H 0.5336 1.1655 -0.5037 0.172 Uiso 1 1 calc R
H22B H 0.4818 1.3633 -0.5319 0.172 Uiso 1 1 calc R
H22C H 0.3340 1.2925 -0.5035 0.172 Uiso 1 1 calc R
F1 F -0.2084(2) 0.9147(2) 0.55927(11) 0.0883(5) Uani 1 1 d .
N1 N 0.29474(18) 0.73281(19) 0.20320(11) 0.0394(4) Uani 1 1 d .
N2 N 0.33499(16) 0.99360(17) -0.09725(11) 0.0336(3) Uani 1 1 d .
H13B H 0.951(3) 0.701(3) -0.2657(17) 0.047 Uiso 1 1 d .
H13A H 1.038(3) 0.587(3) -0.1706(16) 0.047 Uiso 1 1 d .
H13C H 0.969(3) 0.518(3) -0.2281(15) 0.047 Uiso 1 1 d .

loop_
_atom_site_aniso_label
_atom_site_aniso_U_11
_atom_site_aniso_U_22
_atom_site_aniso_U_33
_atom_site_aniso_U_23
_atom_site_aniso_U_13
_atom_site_aniso_U_12
C1 0.0494(12) 0.0878(17) 0.0377(10) -0.0227(11) 0.0044(9) -0.0301(12)
C2 0.0625(14) 0.0786(17) 0.0370(10) -0.0018(10) -0.0028(10) -0.0295(13)
C3 0.0498(12) 0.0569(13) 0.0410(10) -0.0005(9) -0.0069(9) -0.0135(10)
C4 0.0295(8) 0.0543(11) 0.0335(9) -0.0067(8) -0.0093(7) -0.0163(8)
C5 0.0503(11) 0.0525(11) 0.0436(10) -0.0132(9) -0.0036(9) -0.0253(10)
C6 0.0555(13) 0.0642(14) 0.0586(13) -0.0297(11) 0.0004(10) -0.0225(11)
C7 0.0258(8) 0.0345(9) 0.0347(8) -0.0061(7) -0.0078(6) -0.0114(7)
C8 0.0241(8) 0.0367(9) 0.0353(8) -0.0085(7) -0.0088(6) -0.0103(7)
C9 0.0295(8) 0.0368(9) 0.0388(9) -0.0078(7) -0.0114(7) -0.0110(7)
C10 0.0372(10) 0.0403(10) 0.0446(10) -0.0029(8) -0.0124(8) -0.0102(8)
C11 0.0264(8) 0.0375(9) 0.0474(10) -0.0100(8) -0.0094(7) -0.0052(7)
C12 0.0260(8) 0.0433(10) 0.0462(10) -0.0133(8) -0.0041(7) -0.0105(7)
C13 0.0326(11) 0.0567(13) 0.0598(13) -0.0109(11) 0.0007(10) -0.0086(10)
C14 0.0259(8) 0.0421(10) 0.0421(9) -0.0065(8) -0.0037(7) -0.0139(7)
C15 0.0232(8) 0.0355(9) 0.0377(8) -0.0083(7) -0.0070(7) -0.0098(7)
C16 0.0234(8) 0.0334(8) 0.0350(8) -0.0078(7) -0.0056(6) -0.0112(6)
C17 0.0260(8) 0.0336(8) 0.0331(8) -0.0046(7) -0.0067(6) -0.0111(7)
C18 0.0233(7) 0.0324(8) 0.0346(8) -0.0078(7) -0.0067(6) -0.0084(6)
C19 0.0281(8) 0.0355(9) 0.0469(10) -0.0016(7) -0.0071(7) -0.0153(7)
C20 0.0352(10) 0.0592(12) 0.0441(10) 0.0012(9) -0.0079(8) -0.0188(9)
C21 0.096(2) 0.104(2) 0.0616(16) 0.0177(15) -0.0165(15) -0.0557(19)
C22 0.087(2) 0.138(3) 0.0724(19) 0.032(2) -0.0198(17) -0.038(2)
F1 0.0772(10) 0.1266(14) 0.0512(8) -0.0382(9) 0.0190(7) -0.0393(10)
N1 0.0286(7) 0.0492(9) 0.0348(7) -0.0058(6) -0.0076(6) -0.0119(7)
N2 0.0222(7) 0.0346(7) 0.0390(7) -0.0026(6) -0.0061(6) -0.0102(6)

loop_
_atom_type_symbol
_atom_type_description
_atom_type_scat_dispersion_real
_atom_type_scat_dispersion_imag
_atom_type_scat_source
C C 0.0033 0.0016 'International Tables Vol C Tables 4.2.6.8 and 6.1.1.4'
H H 0.0000 0.0000 'International Tables Vol C Tables 4.2.6.8 and 6.1.1.4'
F F 0.0171 0.0103 'International Tables Vol C Tables 4.2.6.8 and 6.1.1.4'
N N 0.0061 0.0033 'International Tables Vol C Tables 4.2.6.8 and 6.1.1.4'

loop_
_geom_angle_atom_site_label_1
_geom_angle_atom_site_label_2
_geom_angle_atom_site_label_3
_geom_angle
_geom_angle_site_symmetry_1
C2 C1 F1 118.8(2) .
C2 C1 C6 122.13(19) .
F1 C1 C6 119.1(2) .
C1 C2 C3 118.8(2) .
C1 C2 H2 120.6 .
C3 C2 H2 120.6 .
C2 C3 C4 121.3(2) .
C2 C3 H3 119.4 .
C4 C3 H3 119.4 .
C3 C4 C5 118.22(18) .
C3 C4 N1 117.39(18) .
C5 C4 N1 123.75(17) .
C4 C5 C6 120.7(2) .
C4 C5 H5 119.7 .
C6 C5 H5 119.7 .
C1 C6 C5 118.9(2) .
C1 C6 H6 120.6 .
C5 C6 H6 120.6 .
N1 C7 C8 118.27(15) .
N1 C7 C18 127.90(15) .
C8 C7 C18 113.80(14) .
C15 C8 C9 119.45(15) .
C15 C8 C7 117.42(14) .
C9 C8 C7 123.08(15) .
C11 C9 C8 118.66(16) .
C11 C9 C10 118.32(15) .
C8 C9 C10 122.97(15) .
C9 C10 H10A 109.5 .
C9 C10 H10B 109.5 .
H10A C10 H10B 109.5 .
C9 C10 H10C 109.5 .
H10A C10 H10C 109.5 .
H10B C10 H10C 109.5 .
C9 C11 C12 122.30(16) .
C9 C11 H11 118.9 .
C12 C11 H11 118.9 .
C14 C12 C11 119.07(16) .
C14 C12 C13 120.93(18) .
C11 C12 C13 119.88(17) .
C12 C13 H13B 114.7(12) .
C12 C13 H13A 110.6(13) .
H13B C13 H13A 111.4(18) .
C12 C13 H13C 109.8(11) .
H13B C13 H13C 102.7(16) .
H13A C13 H13C 107.2(18) .
C12 C14 C15 120.75(17) .
C12 C14 H14 119.6 .
C15 C14 H14 119.6 .
N2 C15 C14 120.19(16) .
N2 C15 C8 120.12(14) .
C14 C15 C8 119.68(15) .
N2 C16 C17 121.82(15) .
N2 C16 C18 119.92(14) .
C17 C16 C18 118.24(14) .
C18 C17 C16 121.59(16) 2_575
C18 C17 H17 119.2 2_575
C16 C17 H17 119.2 .
C17 C18 C16 120.12(14) 2_575
C17 C18 C7 122.21(15) 2_575
C16 C18 C7 117.63(14) .
N2 C19 C20 116.64(15) .
N2 C19 H19A 108.1 .
C20 C19 H19A 108.1 .
N2 C19 H19B 108.1 .
C20 C19 H19B 108.1 .
H19A C19 H19B 107.3 .
C19 C20 C21 110.3(2) .
C19 C20 H20A 109.6 .
C21 C20 H20A 109.6 .
C19 C20 H20B 109.6 .
C21 C20 H20B 109.6 .
H20A C20 H20B 108.1 .
C22 C21 C20 114.8(3) .
C22 C21 H21A 108.6 .
C20 C21 H21A 108.6 .
C22 C21 H21B 108.6 .
C20 C21 H21B 108.6 .
H21A C21 H21B 107.6 .
C21 C22 H22A 109.5 .
C21 C22 H22B 109.5 .
H22A C22 H22B 109.5 .
C21 C22 H22C 109.5 .
H22A C22 H22C 109.5 .
H22B C22 H22C 109.5 .
C7 N1 C4 126.57(15) .
C16 N2 C15 119.02(14) .
C16 N2 C19 120.54(13) .
C15 N2 C19 120.32(14) .

loop_
_geom_bond_atom_site_label_1
_geom_bond_atom_site_label_2
_geom_bond_distance
_geom_bond_site_symmetry_2
C1 C2 1.355(4) .
C1 F1 1.358(2) .
C1 C6 1.368(3) .
C2 C3 1.382(3) .
C2 H2 0.9500 .
C3 C4 1.386(3) .
C3 H3 0.9500 .
C4 C5 1.386(3) .
C4 N1 1.404(2) .
C5 C6 1.386(3) .
C5 H5 0.9500 .
C6 H6 0.9500 .
C7 N1 1.282(2) .
C7 C8 1.472(2) .
C7 C18 1.477(2) .
C8 C15 1.409(2) .
C8 C9 1.418(2) .
C9 C11 1.380(2) .
C9 C10 1.504(3) .
C10 H10A 0.9800 .
C10 H10B 0.9800 .
C10 H10C 0.9800 .
C11 C12 1.395(3) .
C11 H11 0.9500 .
C12 C14 1.378(3) .
C12 C13 1.505(3) .
C13 H13B 0.97(2) .
C13 H13A 0.88(2) .
C13 H13C 1.01(2) .
C14 C15 1.403(2) .
C14 H14 0.9500 .
C15 N2 1.399(2) .
C16 N2 1.395(2) .
C16 C17 1.396(2) .
C16 C18 1.408(2) .
C17 C18 1.389(2) 2_575
C17 H17 0.9500 .
C18 C17 1.389(2) 2_575
C19 N2 1.459(2) .
C19 C20 1.525(3) .
C19 H19A 0.9900 .
C19 H19B 0.9900 .
C20 C21 1.527(3) .
C20 H20A 0.9900 .
C20 H20B 0.9900 .
C21 C22 1.473(4) .
C21 H21A 0.9900 .
C21 H21B 0.9900 .
C22 H22A 0.9800 .
C22 H22B 0.9800 .
C22 H22C 0.9800 .

loop_
_geom_hbond_atom_site_label_D
_geom_hbond_atom_site_label_H
_geom_hbond_atom_site_label_A
_geom_hbond_distance_DH
_geom_hbond_distance_HA
_geom_hbond_distance_DA
_geom_hbond_angle_DHA
_geom_hbond_site_symmetry_A
C22 H22A F1 0.98 2.51 3.349(4) 143.1 1_654

loop_
_geom_torsion_atom_site_label_1
_geom_torsion_atom_site_label_2
_geom_torsion_atom_site_label_3
_geom_torsion_atom_site_label_4
_geom_torsion
_geom_torsion_site_symmetry_4
F1 C1 C2 C3 -179.5(2) .
C6 C1 C2 C3 -0.2(4) .
C1 C2 C3 C4 -0.3(3) .
C2 C3 C4 C5 0.4(3) .
C2 C3 C4 N1 171.63(19) .
C3 C4 C5 C6 -0.1(3) .
N1 C4 C5 C6 -170.70(18) .
C2 C1 C6 C5 0.5(3) .
F1 C1 C6 C5 179.83(19) .
C4 C5 C6 C1 -0.4(3) .
N1 C7 C8 C15 -145.87(16) .
C18 C7 C8 C15 32.3(2) .
N1 C7 C8 C9 31.5(2) .
C18 C7 C8 C9 -150.33(15) .
C15 C8 C9 C11 0.2(2) .
C7 C8 C9 C11 -177.09(15) .
C15 C8 C9 C10 -177.33(15) .
C7 C8 C9 C10 5.3(2) .
C8 C9 C11 C12 1.5(2) .
C10 C9 C11 C12 179.19(15) .
C9 C11 C12 C14 -0.7(3) .
C9 C11 C12 C13 -176.62(18) .
C11 C12 C14 C15 -1.9(3) .
C13 C12 C14 C15 173.97(18) .
C12 C14 C15 N2 -175.23(15) .
C12 C14 C15 C8 3.6(2) .
C9 C8 C15 N2 176.12(14) .
C7 C8 C15 N2 -6.4(2) .
C9 C8 C15 C14 -2.8(2) .
C7 C8 C15 C14 174.72(14) .
N2 C16 C17 C18 175.96(14) 2_575
C18 C16 C17 C18 -2.6(3) 2_575
N2 C16 C18 C17 -176.03(14) 2_575
C17 C16 C18 C17 2.6(2) 2_575
N2 C16 C18 C7 6.1(2) .
C17 C16 C18 C7 -175.28(14) .
N1 C7 C18 C17 -32.1(3) 2_575
C8 C7 C18 C17 149.95(15) 2_575
N1 C7 C18 C16 145.70(17) .
C8 C7 C18 C16 -32.2(2) .
N2 C19 C20 C21 -171.92(18) .
C19 C20 C21 C22 175.7(2) .
C8 C7 N1 C4 170.47(16) .
C18 C7 N1 C4 -7.4(3) .
C3 C4 N1 C7 138.91(19) .
C5 C4 N1 C7 -50.4(3) .
C17 C16 N2 C15 -157.06(15) .
C18 C16 N2 C15 21.5(2) .
C17 C16 N2 C19 19.0(2) .
C18 C16 N2 C19 -162.41(14) .
C14 C15 N2 C16 157.46(15) .
C8 C15 N2 C16 -21.4(2) .
C14 C15 N2 C19 -18.6(2) .
C8 C15 N2 C19 162.48(14) .
C20 C19 N2 C16 -87.92(19) .
C20 C19 N2 C15 88.12(19) .
